data_4331454
loop_
_publ_author_name
'Hiebl, K.'
'Sienko, M.J.'
'Rogl, P.'

_publ_section_title
;
 Structural chemistry and magnetic properties of the compounds Eu Os3 B4
 and Eu Ir4 B4 and the solid solutions (RE) Os4 B4 - (RE) Ir4 B4 (RE = Cr,
 Pr, Sm)
;
_journal_name_full 'Inorganic Chemistry'
_journal_page_first 1128
_journal_page_last 1133
_journal_paper_doi 10.1021/ic00133a049
_journal_volume 21
_journal_year 1982
_chemical_formula_sum 'B4 Eu Ir4'
_chemical_name_systematic 'Eu Ir4 B4'
_space_group_IT_number 86
_symmetry_space_group_name_Hall 'P 4n -1n'
_symmetry_space_group_name_H-M 'P 42/n :1'
_cell_angle_alpha 90
_cell_angle_beta 90
_cell_angle_gamma 90
_cell_formula_units_Z 2
_cell_length_a 7.6219
_cell_length_b 7.6219
_cell_length_c 3.9771
_cell_volume 231.043
_citation_journal_id_ASTM INOCAJ
_cod_data_source_file boron4-x_63.cif
_cod_data_source_block B4Eu1Ir4
_cod_original_cell_volume 231.0431
_cod_original_sg_symbol_Hall '-P 4bc (x+1/4,y+1/4,z+1/4)'
_cod_original_formula_sum 'B4 Eu1 Ir4'
_cod_database_code 4331454

loop_
_symmetry_equiv_pos_as_xyz
x,y,z
-y+1/2,x+1/2,z+1/2
-x,-y,z
y+1/2,-x+1/2,z+1/2
-x+1/2,-y+1/2,-z+1/2
y,-x,-z
x+1/2,y+1/2,-z+1/2
-y,x,-z

loop_
_atom_site_label
_atom_site_type_symbol
_atom_site_fract_x
_atom_site_fract_y
_atom_site_fract_z
_atom_site_occupancy
_atom_site_U_iso_or_equiv
Ir1 Ir 0.8437 0.3897 0.3941 1 0.0
B1 B 0.781 0.659 0.386 1 0.0
Eu1 Eu 0 0 0.5 1 0.0
